data_7008062
loop_
_publ_author_name
'Lazarides, Theodore'
'Miller, Thomas A.'
'Jeffery, John C.'
'Ronson, Tanya K.'
'Adams, Harry'
'Ward, Michael D.'

_publ_section_title
;
 Luminescent complexes of Re(I) and Ru(II) with appended macrocycle
 groups derived from 5,6-dihydroxyphenanthroline: cation and anion
 binding.
;
_journal_issue 3
_journal_name_full 'Dalton transactions (Cambridge, England : 2003)'
_journal_page_first 528
_journal_page_last 536
_journal_paper_doi 10.1039/b416293e
_journal_year 2005
_chemical_formula_sum 'C42 H52 Cl2 N8 O12 Ru'
_chemical_formula_weight 1032.89
_chemical_name_systematic
;
?
;
_space_group_IT_number 2
_symmetry_cell_setting triclinic
_symmetry_space_group_name_Hall '-P 1'
_symmetry_space_group_name_H-M 'P -1'
_atom_sites_solution_hydrogens geom
_atom_sites_solution_primary direct
_atom_sites_solution_secondary difmap
_audit_creation_method SHELXL-97
_cell_angle_alpha 85.394(16)
_cell_angle_beta 83.010(15)
_cell_angle_gamma 74.521(16)
_cell_formula_units_Z 2
_cell_length_a 9.411(8)
_cell_length_b 13.877(12)
_cell_length_c 19.278(17)
_cell_measurement_reflns_used 1003
_cell_measurement_temperature 150(2)
_cell_measurement_theta_max 50.756
_cell_measurement_theta_min 4.263
_cell_volume 2405(4)
_computing_structure_refinement 'SHELXL-97 (Sheldrick, 1997)'
_computing_structure_solution 'SHELXS-97 (Sheldrick, 1990)'
_diffrn_ambient_temperature 150(2)
_diffrn_measured_fraction_theta_full 0.997
_diffrn_measured_fraction_theta_max 0.997
_diffrn_measurement_device_type 'CCD area detector'
_diffrn_measurement_method '\w rotation with narrow frames'
_diffrn_radiation_monochromator graphite
_diffrn_radiation_source 'fine-focus sealed tube'
_diffrn_radiation_type MoK\a
_diffrn_radiation_wavelength 0.71073
_diffrn_reflns_av_R_equivalents 0.2412
_diffrn_reflns_av_sigmaI/netI 0.4123
_diffrn_reflns_limit_h_max 10
_diffrn_reflns_limit_h_min -10
_diffrn_reflns_limit_k_max 14
_diffrn_reflns_limit_k_min -14
_diffrn_reflns_limit_l_max 20
_diffrn_reflns_limit_l_min -20
_diffrn_reflns_number 13696
_diffrn_reflns_theta_full 22.50
_diffrn_reflns_theta_max 22.50
_diffrn_reflns_theta_min 1.52
_exptl_absorpt_coefficient_mu 0.504
_exptl_absorpt_correction_T_max 0.94
_exptl_absorpt_correction_T_min 0.78
_exptl_absorpt_correction_type multi-scan
_exptl_absorpt_process_details SADABS
_exptl_crystal_colour red
_exptl_crystal_density_diffrn 1.426
_exptl_crystal_density_method 'not measured'
_exptl_crystal_description needle
_exptl_crystal_F_000 1068
_exptl_crystal_size_max 0.5
_exptl_crystal_size_mid 0.1
_exptl_crystal_size_min 0.1
_refine_diff_density_max 1.402
_refine_diff_density_min -0.748
_refine_diff_density_rms 0.205
_refine_ls_extinction_coef 0.27(2)
_refine_ls_extinction_expression Fc^*^=kFc[1+0.001xFc^2^\l^3^/sin(2\q)]^-1/4^
_refine_ls_extinction_method SHELXL
_refine_ls_goodness_of_fit_ref 0.975
_refine_ls_hydrogen_treatment mixed
_refine_ls_matrix_type full
_refine_ls_number_parameters 526
_refine_ls_number_reflns 6253
_refine_ls_number_restraints 1
_refine_ls_restrained_S_all 0.975
_refine_ls_R_factor_all 0.2673
_refine_ls_R_factor_gt 0.1410
_refine_ls_shift/su_max 0.001
_refine_ls_shift/su_mean 0.000
_refine_ls_structure_factor_coef Fsqd
_refine_ls_weighting_details 'calc w=1/[\s^2^(Fo^2^)+(0.1626P)^2^+0.0000P] where P=(Fo^2^+2Fc^2^)/3'
_refine_ls_weighting_scheme calc
_refine_ls_wR_factor_gt 0.3135
_refine_ls_wR_factor_ref 0.4107
_reflns_number_gt 2323
_reflns_number_total 6253
_reflns_threshold_expression >2sigma(I)
_cod_data_source_file b416293e.txt
_cod_data_source_block imw96m
_cod_original_sg_symbol_H-M P-1
_cod_database_code 7008062

loop_
_symmetry_equiv_pos_as_xyz
'x, y, z'
'-x, -y, -z'

loop_
_atom_site_label
_atom_site_type_symbol
_atom_site_fract_x
_atom_site_fract_y
_atom_site_fract_z
_atom_site_U_iso_or_equiv
_atom_site_adp_type
_atom_site_occupancy
_atom_site_symmetry_multiplicity
_atom_site_calc_flag
_atom_site_refinement_flags
_atom_site_disorder_assembly
_atom_site_disorder_group
Ru01 Ru 0.52808(17) 0.53347(16) 0.27358(9) 0.0623(11) Uani 1 1 d . . .
O1 O 0.3682(12) 0.6669(10) -0.0450(7) 0.048(4) Uani 1 1 d . . .
O2 O 0.0785(12) 0.7357(10) 0.0344(7) 0.056(4) Uani 1 1 d . . .
O3 O -0.1338(17) 1.0279(13) -0.1649(10) 0.098(6) Uani 1 1 d . . .
O4 O -0.3448(13) 0.9160(12) -0.1340(8) 0.060(4) Uani 1 1 d . . .
O5 O 0.2809(15) 0.8693(12) -0.0323(10) 0.076(5) Uani 1 1 d . . .
O6 O -0.2321(15) 0.7931(11) 0.0853(8) 0.064(4) Uani 1 1 d . . .
N5 N 0.3218(16) 0.6063(15) 0.2426(8) 0.065(6) Uani 1 1 d . . .
N6 N 0.5798(15) 0.5444(11) 0.1673(8) 0.045(4) Uani 1 1 d . . .
N7 N 0.1298(19) 0.8938(16) -0.1188(11) 0.079(6) Uani 1 1 d . . .
H7 H 0.0872 0.8633 -0.1436 0.095 Uiso 1 1 calc R . .
N8 N -0.2406(15) 0.7580(12) -0.0262(8) 0.051(5) Uani 1 1 d . . .
H8 H -0.1920 0.7296 -0.0631 0.062 Uiso 1 1 calc R . .
N1 N 0.5180(6) 0.3896(5) 0.2633(3) 0.052(5) Uani 1 1 d G . .
C1 C 0.4026(7) 0.3639(6) 0.2371(4) 0.057(6) Uani 1 1 d G . .
H1 H 0.3208 0.4137 0.2243 0.068 Uiso 1 1 calc R . .
C2 C 0.4095(9) 0.2638(7) 0.2299(4) 0.081(8) Uani 1 1 d G . .
H2 H 0.3322 0.2467 0.2123 0.097 Uiso 1 1 calc R . .
C3 C 0.5318(10) 0.1895(6) 0.2489(5) 0.090(8) Uani 1 1 d G . .
H3 H 0.5364 0.1225 0.2441 0.108 Uiso 1 1 calc R . .
C4 C 0.6472(9) 0.2152(5) 0.2751(4) 0.075(7) Uani 1 1 d G . .
H4 H 0.7290 0.1654 0.2878 0.090 Uiso 1 1 calc R . .
C5 C 0.6404(7) 0.3152(5) 0.2823(3) 0.053(6) Uani 1 1 d G . .
N2 N 0.7337(5) 0.4518(5) 0.2993(3) 0.063(6) Uani 1 1 d G . .
C6 C 0.7603(6) 0.3483(5) 0.3005(3) 0.075(8) Uani 1 1 d G . .
C7 C 0.8925(6) 0.2875(5) 0.3215(4) 0.093(9) Uani 1 1 d G . .
H7' H 0.9103 0.2182 0.3223 0.112 Uiso 1 1 calc R . .
C8 C 0.9982(5) 0.3302(6) 0.3414(4) 0.068(7) Uani 1 1 d G . .
H8' H 1.0867 0.2896 0.3554 0.082 Uiso 1 1 calc R . .
C9 C 0.9717(5) 0.4338(6) 0.3402(4) 0.067(7) Uani 1 1 d G . .
H9 H 1.0424 0.4624 0.3535 0.080 Uiso 1 1 calc R . .
C10 C 0.8394(5) 0.4946(5) 0.3192(3) 0.071(7) Uani 1 1 d G . .
H10 H 0.8217 0.5638 0.3184 0.085 Uiso 1 1 calc R . .
N3 N 0.4498(5) 0.5415(5) 0.3768(3) 0.066(5) Uani 1 1 d G . .
C11 C 0.3861(6) 0.4719(6) 0.4153(3) 0.074(7) Uani 1 1 d G . .
H11 H 0.3960 0.4097 0.3976 0.088 Uiso 1 1 calc R . .
C12 C 0.3074(7) 0.4951(7) 0.4803(3) 0.075(8) Uani 1 1 d G . .
H12 H 0.2647 0.4485 0.5061 0.090 Uiso 1 1 calc R . .
C13 C 0.2925(8) 0.5880(8) 0.5067(4) 0.083(9) Uani 1 1 d G . .
H13 H 0.2398 0.6036 0.5502 0.100 Uiso 1 1 calc R . .
C14 C 0.3562(7) 0.6576(7) 0.4681(4) 0.084(8) Uani 1 1 d G . .
H14 H 0.3463 0.7198 0.4858 0.101 Uiso 1 1 calc R . .
C15 C 0.4349(6) 0.6344(5) 0.4032(3) 0.076(8) Uani 1 1 d G . .
N4 N 0.5519(6) 0.6708(5) 0.2912(4) 0.060(5) Uani 1 1 d G . .
C16 C 0.5004(7) 0.7006(5) 0.3589(4) 0.065(7) Uani 1 1 d G . .
C17 C 0.5200(8) 0.7891(5) 0.3803(5) 0.081(8) Uani 1 1 d G . .
H17 H 0.4855 0.8090 0.4255 0.097 Uiso 1 1 calc R . .
C18 C 0.5911(10) 0.8477(5) 0.3341(6) 0.092(9) Uani 1 1 d G . .
H18 H 0.6042 0.9069 0.3484 0.111 Uiso 1 1 calc R . .
C19 C 0.6426(10) 0.8178(5) 0.2665(6) 0.065(7) Uani 1 1 d G . .
H19 H 0.6902 0.8571 0.2356 0.078 Uiso 1 1 calc R . .
C20 C 0.6230(8) 0.7294(5) 0.2450(4) 0.066(7) Uani 1 1 d G . .
H20 H 0.6575 0.7094 0.1998 0.079 Uiso 1 1 calc R . .
C21 C 0.196(2) 0.6313(17) 0.2804(12) 0.062(6) Uani 1 1 d . . .
H21 H 0.1937 0.6152 0.3282 0.075 Uiso 1 1 calc R . .
C22 C 0.060(2) 0.6826(18) 0.2527(12) 0.065(7) Uani 1 1 d . . .
H22 H -0.0260 0.7037 0.2826 0.077 Uiso 1 1 calc R . .
C23 C 0.0581(19) 0.7003(15) 0.1825(12) 0.055(6) Uani 1 1 d . . .
H23 H -0.0295 0.7307 0.1628 0.066 Uiso 1 1 calc R . .
C24 C 0.1957(18) 0.6704(15) 0.1404(11) 0.050(6) Uani 1 1 d . . .
C25 C 0.3204(18) 0.6209(17) 0.1726(11) 0.054(6) Uani 1 1 d . . .
C26 C 0.462(2) 0.5916(16) 0.1320(11) 0.055(6) Uani 1 1 d . . .
C27 C 0.471(2) 0.6070(15) 0.0579(11) 0.052(6) Uani 1 1 d . . .
C28 C 0.6154(17) 0.5753(15) 0.0232(10) 0.048(5) Uani 1 1 d . . .
H28 H 0.6301 0.5853 -0.0252 0.057 Uiso 1 1 calc R . .
C29 C 0.7326(19) 0.5307(15) 0.0591(11) 0.050(6) Uani 1 1 d . . .
H29 H 0.8259 0.5064 0.0351 0.060 Uiso 1 1 calc R . .
C30 C 0.7145(19) 0.5214(15) 0.1289(10) 0.047(5) Uani 1 1 d . . .
H30 H 0.7985 0.4980 0.1525 0.056 Uiso 1 1 calc R . .
C31 C 0.2089(18) 0.6853(14) 0.0655(11) 0.047(5) Uani 1 1 d . . .
C32 C 0.3395(18) 0.6605(14) 0.0250(11) 0.043(5) Uani 1 1 d . . .
C33 C 0.263(2) 0.730(2) -0.0883(12) 0.080(9) Uani 1 1 d . . .
H33A H 0.1723 0.7089 -0.0810 0.096 Uiso 1 1 calc R . .
H33B H 0.3023 0.7210 -0.1369 0.096 Uiso 1 1 calc R . .
C34 C 0.226(2) 0.8402(18) -0.0757(12) 0.050(6) Uani 1 1 d . . .
C35 C 0.097(3) 0.999(2) -0.1244(15) 0.090(9) Uani 1 1 d . . .
H35A H 0.1554 1.0205 -0.0938 0.108 Uiso 1 1 calc R . .
H35B H 0.1273 1.0191 -0.1720 0.108 Uiso 1 1 calc R . .
C36 C -0.051(4) 1.048(2) -0.1080(18) 0.123(12) Uani 1 1 d . . .
H36A H -0.0628 1.1197 -0.1063 0.147 Uiso 1 1 calc R . .
H36B H -0.0888 1.0236 -0.0629 0.147 Uiso 1 1 calc R . .
C37 C -0.282(3) 1.078(2) -0.1481(15) 0.098(9) Uiso 1 1 d . . .
H37A H -0.3055 1.1432 -0.1730 0.118 Uiso 1 1 calc R . .
H37B H -0.3024 1.0879 -0.0982 0.118 Uiso 1 1 calc R . .
C38 C -0.373(3) 1.011(2) -0.1705(14) 0.085(8) Uani 1 1 d . . .
H38A H -0.4779 1.0447 -0.1620 0.102 Uiso 1 1 calc R . .
H38B H -0.3503 1.0021 -0.2203 0.102 Uiso 1 1 calc R . .
C39 C -0.397(2) 0.9156(18) -0.0624(13) 0.065(7) Uani 1 1 d . . .
H39A H -0.4995 0.9551 -0.0571 0.078 Uiso 1 1 calc R . .
H39B H -0.3399 0.9479 -0.0379 0.078 Uiso 1 1 calc R . .
C40 C -0.3896(18) 0.8160(18) -0.0293(11) 0.060(7) Uani 1 1 d . . .
H40A H -0.4398 0.8228 0.0178 0.072 Uiso 1 1 calc R . .
H40B H -0.4409 0.7813 -0.0554 0.072 Uiso 1 1 calc R . .
C41 C -0.1737(19) 0.7463(16) 0.0329(11) 0.045(5) Uani 1 1 d . . .
C42 C -0.0259(19) 0.6764(16) 0.0318(12) 0.063(6) Uani 1 1 d . . .
H42A H -0.0217 0.6289 0.0718 0.076 Uiso 1 1 calc R . .
H42B H -0.0028 0.6395 -0.0106 0.076 Uiso 1 1 calc R . .
Cl1 Cl 0.2399(12) 0.8973(8) 0.5420(5) 0.166(5) Uani 1 1 d . . .
Cl2 Cl 0.0974(5) 0.4168(4) 0.1329(3) 0.0626(18) Uani 1 1 d . . .
O2W O 0.9463(15) 0.7971(11) 0.8147(8) 0.070(4) Uani 1 1 d . . .
O3W O 0.921(3) 0.719(2) 0.4383(14) 0.053(5) Uiso 0.51(2) 1 d PU A 1
O3W' O 0.921(3) 0.655(3) 0.4189(14) 0.052(5) Uiso 0.49(2) 1 d PU A 2
O4W O 0.373(3) 0.223(3) 0.4244(14) 0.135(17) Uani 0.70(4) 1 d P B 1
O4W' O 0.438(8) 0.076(5) 0.425(4) 0.14(4) Uani 0.30(4) 1 d P B 2
O5W O 0.908(4) 0.089(3) 0.6935(16) 0.225(15) Uani 1 1 d . . .
O6W O 0.800(4) 0.996(2) 0.3256(13) 0.195(13) Uani 1 1 d . . .
O1W O 0.887(3) -0.022(3) 0.5971(18) 0.236(16) Uani 1 1 d . . .

loop_
_atom_site_aniso_label
_atom_site_aniso_U_11
_atom_site_aniso_U_22
_atom_site_aniso_U_33
_atom_site_aniso_U_23
_atom_site_aniso_U_13
_atom_site_aniso_U_12
Ru01 0.0300(11) 0.101(2) 0.0546(15) 0.0045(10) -0.0067(7) -0.0164(9)
O1 0.031(7) 0.062(10) 0.042(9) -0.008(7) 0.000(6) 0.003(6)
O2 0.023(7) 0.064(10) 0.075(10) 0.001(7) -0.012(6) 0.001(6)
O3 0.059(10) 0.085(14) 0.145(17) 0.028(11) -0.054(10) -0.003(9)
O4 0.038(7) 0.091(13) 0.048(10) 0.008(9) -0.018(7) -0.008(7)
O5 0.038(8) 0.077(13) 0.111(15) -0.005(10) -0.014(9) -0.009(8)
O6 0.043(8) 0.074(12) 0.072(11) -0.006(9) -0.017(8) -0.007(8)
N5 0.028(9) 0.143(19) 0.027(10) 0.011(10) 0.003(7) -0.034(10)
N6 0.032(9) 0.042(11) 0.058(11) 0.013(8) -0.010(8) -0.008(7)
N7 0.063(12) 0.070(16) 0.115(17) 0.017(12) -0.071(12) -0.016(11)
N8 0.026(8) 0.081(14) 0.044(10) 0.001(9) -0.011(7) -0.006(8)
N1 0.062(11) 0.063(13) 0.036(10) 0.010(8) -0.010(8) -0.029(9)
C1 0.045(12) 0.055(16) 0.076(17) -0.003(13) -0.016(11) -0.017(11)
C2 0.042(13) 0.14(3) 0.062(16) 0.006(16) -0.020(11) -0.016(15)
C3 0.064(16) 0.08(2) 0.13(2) -0.009(17) 0.004(15) -0.032(15)
C4 0.070(16) 0.12(2) 0.044(14) -0.006(14) -0.007(11) -0.036(16)
C5 0.043(12) 0.073(18) 0.045(13) 0.006(12) -0.013(9) -0.018(12)
N2 0.031(9) 0.129(18) 0.038(10) -0.006(11) -0.016(7) -0.033(11)
C6 0.052(14) 0.11(2) 0.057(16) 0.026(15) 0.002(11) -0.022(15)
C7 0.041(14) 0.15(3) 0.065(17) -0.006(16) 0.005(12) 0.020(15)
C8 0.015(9) 0.11(2) 0.070(16) 0.019(14) -0.012(9) -0.003(12)
C9 0.025(11) 0.09(2) 0.069(16) 0.010(14) -0.017(10) 0.012(12)
C10 0.060(15) 0.09(2) 0.061(16) -0.017(13) 0.000(12) -0.008(13)
N3 0.084(14) 0.045(13) 0.059(13) 0.001(10) -0.030(10) 0.009(10)
C11 0.054(14) 0.12(2) 0.051(16) 0.019(14) -0.009(11) -0.027(14)
C12 0.049(13) 0.13(3) 0.035(14) 0.003(14) 0.001(11) -0.005(14)
C13 0.034(12) 0.15(3) 0.049(16) 0.008(16) -0.003(11) -0.007(15)
C14 0.033(12) 0.13(3) 0.067(18) 0.000(16) -0.007(11) 0.008(14)
C15 0.036(12) 0.11(2) 0.068(18) 0.039(16) -0.011(11) -0.010(14)
N4 0.029(9) 0.098(16) 0.047(11) 0.001(10) -0.007(8) -0.005(9)
C16 0.031(11) 0.082(19) 0.080(18) -0.008(15) -0.016(11) -0.005(12)
C17 0.074(17) 0.09(2) 0.08(2) 0.009(16) -0.023(13) -0.018(15)
C18 0.10(2) 0.06(2) 0.12(2) -0.002(17) -0.040(19) -0.016(16)
C19 0.042(12) 0.073(19) 0.078(18) -0.005(14) -0.018(12) -0.006(12)
C20 0.034(11) 0.10(2) 0.054(15) 0.012(14) -0.021(10) 0.005(12)
C21 0.031(11) 0.084(18) 0.066(15) 0.002(12) -0.009(10) -0.004(11)
C22 0.026(10) 0.12(2) 0.051(15) -0.006(14) -0.009(9) -0.016(11)
C23 0.021(10) 0.055(16) 0.091(19) -0.001(13) -0.013(10) -0.007(9)
C24 0.019(10) 0.064(16) 0.060(15) 0.005(11) 0.009(9) -0.004(9)
C25 0.020(10) 0.089(18) 0.056(15) -0.003(12) -0.002(9) -0.021(10)
C26 0.041(12) 0.067(16) 0.063(16) 0.000(12) -0.015(11) -0.021(11)
C27 0.049(12) 0.054(15) 0.054(15) 0.003(11) -0.004(10) -0.019(11)
C28 0.017(9) 0.062(15) 0.059(14) 0.000(11) -0.002(9) -0.005(9)
C29 0.028(10) 0.066(16) 0.053(15) 0.003(11) -0.009(9) -0.008(10)
C30 0.028(10) 0.073(16) 0.039(13) 0.005(11) -0.004(9) -0.015(10)
C31 0.022(10) 0.040(14) 0.071(16) 0.011(11) -0.015(9) 0.005(8)
C32 0.026(10) 0.043(14) 0.052(14) 0.001(10) -0.018(9) 0.006(9)
C33 0.029(11) 0.13(3) 0.081(18) 0.053(17) -0.020(11) -0.030(13)
C34 0.047(13) 0.048(17) 0.053(15) 0.006(12) 0.001(11) -0.012(12)
C35 0.076(18) 0.08(2) 0.13(2) 0.038(17) -0.069(17) -0.022(16)
C36 0.11(3) 0.11(3) 0.16(3) -0.03(2) -0.05(2) -0.04(2)
C38 0.085(18) 0.10(2) 0.083(19) -0.001(17) -0.044(15) -0.034(16)
C39 0.040(12) 0.08(2) 0.075(19) -0.015(15) -0.031(12) 0.005(11)
C40 0.018(10) 0.10(2) 0.060(15) -0.006(14) -0.016(9) 0.001(11)
C41 0.028(10) 0.059(16) 0.048(14) -0.013(12) 0.001(10) -0.009(10)
C42 0.028(11) 0.057(16) 0.099(18) -0.022(13) -0.017(11) 0.008(10)
Cl1 0.164(9) 0.124(9) 0.159(9) 0.012(6) 0.033(7) 0.022(7)
Cl2 0.035(3) 0.082(5) 0.068(4) -0.002(3) -0.011(2) -0.008(3)
O2W 0.052(9) 0.079(12) 0.076(11) -0.024(8) 0.014(7) -0.015(8)
O4W 0.12(3) 0.23(4) 0.07(2) 0.01(2) -0.034(16) -0.07(2)
O4W' 0.11(6) 0.06(6) 0.23(9) -0.01(5) 0.00(5) -0.01(4)
O5W 0.21(3) 0.30(4) 0.20(3) -0.04(3) 0.07(2) -0.15(3)
O6W 0.21(3) 0.24(3) 0.12(2) 0.003(19) -0.065(19) -0.01(2)
O1W 0.12(2) 0.35(5) 0.27(4) 0.05(3) 0.01(2) -0.13(3)

loop_
_atom_type_symbol
_atom_type_description
_atom_type_scat_dispersion_real
_atom_type_scat_dispersion_imag
_atom_type_scat_source
C C 0.0033 0.0016 'International Tables Vol C Tables 4.2.6.8 and 6.1.1.4'
H H 0.0000 0.0000 'International Tables Vol C Tables 4.2.6.8 and 6.1.1.4'
Cl Cl 0.1484 0.1585 'International Tables Vol C Tables 4.2.6.8 and 6.1.1.4'
N N 0.0061 0.0033 'International Tables Vol C Tables 4.2.6.8 and 6.1.1.4'
Ru Ru -1.2594 0.8363 'International Tables Vol C Tables 4.2.6.8 and 6.1.1.4'
O O 0.0106 0.0060 'International Tables Vol C Tables 4.2.6.8 and 6.1.1.4'

loop_
_geom_angle_atom_site_label_1
_geom_angle_atom_site_label_2
_geom_angle_atom_site_label_3
_geom_angle
_geom_angle_site_symmetry_1
_geom_angle_site_symmetry_3
_geom_angle_publ_flag
N4 Ru01 N3 80.5(2) . . ?
N4 Ru01 N6 95.3(5) . . ?
N3 Ru01 N6 171.1(4) . . ?
N4 Ru01 N1 174.3(2) . . ?
N3 Ru01 N1 96.6(3) . . ?
N6 Ru01 N1 88.2(5) . . ?
N4 Ru01 N2 96.9(2) . . ?
N3 Ru01 N2 90.50(18) . . ?
N6 Ru01 N2 97.8(4) . . ?
N1 Ru01 N2 78.2(2) . . ?
N4 Ru01 N5 87.3(6) . . ?
N3 Ru01 N5 92.2(5) . . ?
N6 Ru01 N5 79.7(6) . . ?
N1 Ru01 N5 97.8(6) . . ?
N2 Ru01 N5 175.4(6) . . ?
C32 O1 C33 121.5(15) . . ?
C31 O2 C42 114.9(14) . . ?
C37 O3 C36 106(2) . . ?
C39 O4 C38 115.9(18) . . ?
C21 N5 C25 117.2(16) . . ?
C21 N5 Ru01 128.7(14) . . ?
C25 N5 Ru01 113.8(11) . . ?
C26 N6 C30 116.3(17) . . ?
C26 N6 Ru01 113.6(13) . . ?
C30 N6 Ru01 129.7(12) . . ?
C34 N7 C35 121.5(19) . . ?
C41 N8 C40 121.8(17) . . ?
C1 N1 C5 120.0 . . ?
C1 N1 Ru01 124.67(13) . . ?
C5 N1 Ru01 115.29(13) . . ?
C2 C1 N1 120.0 . . ?
C1 C2 C3 120.0 . . ?
C2 C3 C4 120.0 . . ?
C5 C4 C3 120.0 . . ?
C4 C5 N1 120.0 . . ?
C4 C5 C6 123.4 . . ?
N1 C5 C6 116.2 . . ?
C6 N2 C10 120.0 . . ?
C6 N2 Ru01 116.2(2) . . ?
C10 N2 Ru01 123.6(2) . . ?
C7 C6 N2 120.0 . . ?
C7 C6 C5 126.0 . . ?
N2 C6 C5 113.9 . . ?
C6 C7 C8 120.0 . . ?
C7 C8 C9 120.0 . . ?
C8 C9 C10 120.0 . . ?
C9 C10 N2 120.0 . . ?
C15 N3 C11 120.0 . . ?
C15 N3 Ru01 113.6(2) . . ?
C11 N3 Ru01 125.0(2) . . ?
N3 C11 C12 120.0 . . ?
C13 C12 C11 120.0 . . ?
C12 C13 C14 120.0 . . ?
C13 C14 C15 120.0 . . ?
N3 C15 C14 120.0 . . ?
N3 C15 C16 115.4 . . ?
C14 C15 C16 124.6 . . ?
C16 N4 C20 120.0 . . ?
C16 N4 Ru01 113.49(15) . . ?
C20 N4 Ru01 126.29(16) . . ?
C17 C16 N4 120.0 . . ?
C17 C16 C15 123.8 . . ?
N4 C16 C15 116.2 . . ?
C16 C17 C18 120.0 . . ?
C19 C18 C17 120.0 . . ?
C18 C19 C20 120.0 . . ?
C19 C20 N4 120.0 . . ?
N5 C21 C22 124(2) . . ?
C23 C22 C21 119.6(19) . . ?
C22 C23 C24 116.9(17) . . ?
C25 C24 C23 118.6(19) . . ?
C25 C24 C31 118.8(16) . . ?
C23 C24 C31 122.5(17) . . ?
N5 C25 C24 123.7(17) . . ?
N5 C25 C26 115.8(16) . . ?
C24 C25 C26 120.1(19) . . ?
N6 C26 C27 123.5(18) . . ?
N6 C26 C25 116.8(19) . . ?
C27 C26 C25 119.6(17) . . ?
C28 C27 C26 114.9(18) . . ?
C28 C27 C32 125.5(19) . . ?
C26 C27 C32 119.3(18) . . ?
C29 C28 C27 121.1(19) . . ?
C30 C29 C28 120.0(18) . . ?
C29 C30 N6 123.6(17) . . ?
C32 C31 O2 119.4(18) . . ?
C32 C31 C24 123.3(15) . . ?
O2 C31 C24 117.2(16) . . ?
O1 C32 C31 129.9(15) . . ?
O1 C32 C27 111.2(16) . . ?
C31 C32 C27 118.4(18) . . ?
O1 C33 C34 115(2) . . ?
O5 C34 N7 128(2) . . ?
O5 C34 C33 120(2) . . ?
N7 C34 C33 111(2) . . ?
C36 C35 N7 115(2) . . ?
C35 C36 O3 106(2) . . ?
O3 C37 C38 106(2) . . ?
O4 C38 C37 112(2) . . ?
O4 C39 C40 114.6(19) . . ?
N8 C40 C39 112.0(17) . . ?
O6 C41 N8 122.0(17) . . ?
O6 C41 C42 121.2(18) . . ?
N8 C41 C42 116.8(19) . . ?
O2 C42 C41 106.9(16) . . ?

loop_
_geom_bond_atom_site_label_1
_geom_bond_atom_site_label_2
_geom_bond_distance
_geom_bond_site_symmetry_2
_geom_bond_publ_flag
Ru01 N4 2.036(7) . ?
Ru01 N3 2.037(6) . ?
Ru01 N6 2.050(15) . ?
Ru01 N1 2.050(7) . ?
Ru01 N2 2.061(5) . ?
Ru01 N5 2.070(15) . ?
O1 C32 1.34(2) . ?
O1 C33 1.44(2) . ?
O2 C31 1.417(19) . ?
O2 C42 1.45(2) . ?
O3 C37 1.39(3) . ?
O3 C36 1.50(3) . ?
O4 C39 1.41(2) . ?
O4 C38 1.42(3) . ?
O5 C34 1.18(2) . ?
O6 C41 1.24(2) . ?
N5 C21 1.29(2) . ?
N5 C25 1.35(2) . ?
N6 C26 1.36(2) . ?
N6 C30 1.36(2) . ?
N7 C34 1.34(3) . ?
N7 C35 1.40(3) . ?
N8 C41 1.35(2) . ?
N8 C40 1.42(2) . ?
N1 C1 1.3900 . ?
N1 C5 1.3900 . ?
C1 C2 1.3900 . ?
C2 C3 1.3900 . ?
C3 C4 1.3900 . ?
C4 C5 1.3900 . ?
C5 C6 1.4161 . ?
N2 C6 1.3900 . ?
N2 C10 1.3901 . ?
C6 C7 1.3900 . ?
C7 C8 1.3900 . ?
C8 C9 1.3900 . ?
C9 C10 1.3900 . ?
N3 C15 1.3899 . ?
N3 C11 1.3899 . ?
C11 C12 1.3902 . ?
C12 C13 1.3900 . ?
C13 C14 1.3900 . ?
C14 C15 1.3900 . ?
C15 C16 1.4150 . ?
N4 C16 1.3900 . ?
N4 C20 1.3901 . ?
C16 C17 1.3900 . ?
C17 C18 1.3900 . ?
C18 C19 1.3900 . ?
C19 C20 1.3900 . ?
C21 C22 1.43(3) . ?
C22 C23 1.36(3) . ?
C23 C24 1.42(3) . ?
C24 C25 1.38(3) . ?
C24 C31 1.44(3) . ?
C25 C26 1.44(3) . ?
C26 C27 1.42(3) . ?
C27 C28 1.41(3) . ?
C27 C32 1.46(2) . ?
C28 C29 1.35(2) . ?
C29 C30 1.34(2) . ?
C31 C32 1.35(3) . ?
C33 C34 1.50(3) . ?
C35 C36 1.39(4) . ?
C37 C38 1.54(3) . ?
C39 C40 1.46(3) . ?
C41 C42 1.47(3) . ?
